data_2020000
loop_
_publ_author_name
'Salian, Vinutha V.'
'Narayana, Badiadka'
'Yathirajan, Hemmige S.'
'Akkurt, Mehmet'
'\,Celik, \"Omer'
'Ersanl\?i, Cem C\"uneyt'
'Glidewell, Christopher'

_publ_section_title
;
 A chalcone showing positional disorder, two related diarylcyclohexenones
 showing enantiomeric disorder and a related hydroxyterphenyl, all derived
 from simple carbonyl precursors
;
_journal_coeditor_code SK3593
_journal_issue 7
_journal_name_full 'Acta Crystallographica Section C'
_journal_page_first
;
;
_journal_paper_doi 10.1107/S2053229615011961
_journal_volume 71
_journal_year 2015
_chemical_formula_iupac 'C23 H23 Cl O3'
_chemical_formula_moiety 'C23 H23 Cl O3'
_chemical_formula_sum 'C23 H23 Cl O3'
_chemical_formula_weight 382.86
_chemical_name_systematic
'Methyl (1<i>RS</i>, 6<i>SR</i>)-4-(4-chlorophenyl)-6-[4-(propan-2-yl)phenyl]-2-oxocyclohex-3-ene-1-carboxylate'
_space_group_crystal_system monoclinic
_space_group_IT_number 14
_space_group_name_Hall '-P 2ybc'
_space_group_name_H-M_alt 'P 1 21/c 1'
_symmetry_space_group_name_Hall '-P 2ybc'
_symmetry_space_group_name_H-M 'P 1 21/c 1'
_atom_sites_solution_hydrogens geom
_audit_creation_method SHELXL-2014
_cell_angle_alpha 90
_cell_angle_beta 95.300(2)
_cell_angle_gamma 90
_cell_formula_units_Z 4
_cell_length_a 17.4871(11)
_cell_length_b 11.5900(8)
_cell_length_c 10.0167(7)
_cell_measurement_reflns_used 4991
_cell_measurement_temperature 296(2)
_cell_measurement_theta_max 28.332
_cell_measurement_theta_min 3.012
_cell_volume 2021.5(2)
_computing_cell_refinement
;
SAINT (Bruker, 2007)
;
_computing_data_collection
;
APEX2 (Bruker, 2007)
;
_computing_data_reduction
;
SAINT (Bruker, 2007)
;
_computing_molecular_graphics
;
PLATON (Spek, 2009)
;
_computing_publication_material
;
SHELXL2014 (Sheldrick, 2015) and PLATON (Spek, 2009)
;
_computing_structure_refinement
;
SHELXL2014 (Sheldrick, 2015)
;
_computing_structure_solution
;
SHELXS97 (Sheldrick, 2008)
;
_diffrn_ambient_temperature 296(2)
_diffrn_measured_fraction_theta_full 0.995
_diffrn_measured_fraction_theta_max 0.990
_diffrn_measurement_device_type 'Bruker APEXII CCD'
_diffrn_measurement_method '\f and \w scans'
_diffrn_radiation_monochromator graphite
_diffrn_radiation_source 'sealed tube'
_diffrn_radiation_type MoK\a
_diffrn_radiation_wavelength 0.71073
_diffrn_reflns_av_R_equivalents 0.0413
_diffrn_reflns_limit_h_max 23
_diffrn_reflns_limit_h_min -22
_diffrn_reflns_limit_k_max 15
_diffrn_reflns_limit_k_min -15
_diffrn_reflns_limit_l_max 12
_diffrn_reflns_limit_l_min -13
_diffrn_reflns_number 20398
_diffrn_reflns_theta_full 25.242
_diffrn_reflns_theta_max 28.332
_diffrn_reflns_theta_min 3.012
_diffrn_standards_number 0
_exptl_absorpt_coefficient_mu 0.209
_exptl_absorpt_correction_T_max 0.969
_exptl_absorpt_correction_T_min 0.834
_exptl_absorpt_correction_type multi-scan
_exptl_absorpt_process_details
;
(SADABS; Sheldrick, 2003)
;
_exptl_crystal_colour colourless
_exptl_crystal_density_diffrn 1.258
_exptl_crystal_description block
_exptl_crystal_F_000 808
_exptl_crystal_size_max 0.260
_exptl_crystal_size_mid 0.190
_exptl_crystal_size_min 0.150
_refine_diff_density_max 0.396
_refine_diff_density_min -0.340
_refine_ls_extinction_method none
_refine_ls_goodness_of_fit_ref 1.038
_refine_ls_hydrogen_treatment constr
_refine_ls_matrix_type full
_refine_ls_number_parameters 326
_refine_ls_number_reflns 4991
_refine_ls_number_restraints 70
_refine_ls_restrained_S_all 1.031
_refine_ls_R_factor_all 0.0910
_refine_ls_R_factor_gt 0.0592
_refine_ls_shift/su_max 0.000
_refine_ls_shift/su_mean 0.000
_refine_ls_structure_factor_coef Fsqd
_refine_ls_weighting_details 'w=1/[\s^2^(Fo^2^)+(0.0564P)^2^+1.5457P] where P=(Fo^2^+2Fc^2^)/3'
_refine_ls_weighting_scheme calc
_refine_ls_wR_factor_gt 0.1372
_refine_ls_wR_factor_ref 0.1609
_reflns_number_gt 3514
_reflns_number_total 4991
_reflns_threshold_expression I>2\s(I)
_cod_data_source_file sk3593sup1.cif
_cod_data_source_block III
_cod_database_code 2020000
_shelx_space_group_comment
;
The symmetry employed for this shelxl refinement is uniquely defined
by the following loop, which should always be used as a source of
symmetry information in preference to the above space-group names.
They are only intended as comments.
;
_shelx_estimated_absorpt_t_min 0.948
_shelx_estimated_absorpt_t_max 0.969
_shelxl_version_number 2.014

loop_
_space_group_symop_operation_xyz
'x, y, z'
'-x, y+1/2, -z+1/2'
'-x, -y, -z'
'x, -y-1/2, z-1/2'

loop_
_atom_site_type_symbol
_atom_site_label
_atom_site_fract_x
_atom_site_fract_y
_atom_site_fract_z
_atom_site_U_iso_or_equiv
_atom_site_adp_type
_atom_site_calc_flag
_atom_site_occupancy
_atom_site_disorder_assembly
_atom_site_disorder_group
C C11 0.67921(11) 0.59732(19) 0.5968(2) 0.0337(5) Uani d 0.923(3) A -1
H H11 0.6653 0.5238 0.6364 0.040 Uiso calc 0.923(3) A -1
C C12 0.61362(12) 0.6821(2) 0.6066(2) 0.0382(6) Uani d 0.923(3) A -1
C C13 0.54809(13) 0.6725(5) 0.5041(4) 0.0362(4) Uani d 0.923(3) A -1
H H13 0.5047 0.7170 0.5142 0.043 Uiso calc 0.923(3) A -1
C C14 0.54750(14) 0.6035(4) 0.3975(3) 0.0290(6) Uani d 0.923(3) A -1
C C15 0.61648(13) 0.5296(3) 0.3766(3) 0.0325(5) Uani d 0.923(3) A -1
H H15A 0.6222 0.5246 0.2813 0.039 Uiso calc 0.923(3) A -1
H H15B 0.6078 0.4522 0.4089 0.039 Uiso calc 0.923(3) A -1
C C16 0.69109(11) 0.57701(18) 0.4490(2) 0.0309(5) Uani d 0.923(3) A -1
H H16 0.7009 0.6522 0.4093 0.037 Uiso calc 0.923(3) A -1
C C111 0.75056(13) 0.6434(2) 0.6760(2) 0.0407(6) Uani d 0.923(3) A -1
O O111 0.78881(15) 0.7201(2) 0.6392(3) 0.0617(6) Uani d 0.923(3) A -1
O O112 0.76537(13) 0.5883(2) 0.7915(2) 0.0607(6) Uani d 0.923(3) A -1
C C112 0.8325(2) 0.6272(4) 0.8761(4) 0.0795(10) Uani d 0.923(3) A -1
H H12A 0.8380 0.5820 0.9567 0.119 Uiso calc 0.923(3) A -1
H H12B 0.8775 0.6185 0.8288 0.119 Uiso calc 0.923(3) A -1
H H12C 0.8263 0.7070 0.8986 0.119 Uiso calc 0.923(3) A -1
O O121 0.61591(15) 0.7541(3) 0.6946(3) 0.0678(12) Uani d 0.923(3) A -1
C C141 0.48122(15) 0.5978(3) 0.2927(3) 0.0290(7) Uani d 0.923(3) A -1
C C142 0.4247(2) 0.6836(4) 0.2815(5) 0.0377(10) Uani d 0.923(3) A -1
H H142 0.4265 0.7428 0.3444 0.045 Uiso calc 0.923(3) A -1
C C143 0.36581(13) 0.6821(2) 0.1783(3) 0.0408(8) Uani d 0.923(3) A -1
H H143 0.3289 0.7400 0.1714 0.049 Uiso calc 0.923(3) A -1
C C144 0.36301(13) 0.5935(2) 0.0861(2) 0.0384(7) Uani d 0.923(3) A -1
Cl Cl14 0.29254(6) 0.59274(11) -0.04780(10) 0.0614(3) Uani d 0.923(3) A -1
C C145 0.41591(15) 0.5058(2) 0.0971(3) 0.0440(9) Uani d 0.923(3) A -1
H H145 0.4125 0.4451 0.0363 0.053 Uiso calc 0.923(3) A -1
C C146 0.4746(3) 0.5090(4) 0.2005(6) 0.0398(11) Uani d 0.923(3) A -1
H H146 0.5105 0.4495 0.2077 0.048 Uiso calc 0.923(3) A -1
C C161 0.75879(11) 0.4996(2) 0.4274(2) 0.0323(5) Uani d 0.923(3) A -1
C C162 0.80382(14) 0.5237(2) 0.3245(3) 0.0435(6) Uani d 0.923(3) A -1
H H162 0.7929 0.5881 0.2709 0.052 Uiso calc 0.923(3) A -1
C C163 0.86508(19) 0.4531(3) 0.3000(3) 0.0549(8) Uani d 0.923(3) A -1
H H163 0.8940 0.4705 0.2292 0.066 Uiso calc 0.923(3) A -1
C C164 0.88409(17) 0.3575(3) 0.3784(4) 0.0528(8) Uani d 0.923(3) A -1
C C165 0.8390(2) 0.3333(4) 0.4809(5) 0.0586(10) Uani d 0.923(3) A -1
H H165 0.8502 0.2691 0.5349 0.070 Uiso calc 0.923(3) A -1
C C166 0.7770(2) 0.4033(4) 0.5051(4) 0.0511(7) Uani d 0.923(3) A -1
H H166 0.7475 0.3849 0.5746 0.061 Uiso calc 0.923(3) A -1
C C167 0.95445(19) 0.2861(3) 0.3538(4) 0.0814(12) Uani d 0.923(3) A -1
H H167 0.9644 0.3016 0.2607 0.098 Uiso calc 0.923(3) A -1
C C168 1.0243(2) 0.3329(7) 0.4403(5) 0.125(2) Uani d 0.923(3) A -1
H H18A 1.0275 0.4149 0.4285 0.188 Uiso calc 0.923(3) A -1
H H18B 1.0192 0.3160 0.5329 0.188 Uiso calc 0.923(3) A -1
H H18C 1.0701 0.2972 0.4139 0.188 Uiso calc 0.923(3) A -1
C C169 0.9422(3) 0.1599(4) 0.3619(6) 0.136(2) Uani d 0.923(3) A -1
H H19A 0.9886 0.1203 0.3455 0.204 Uiso calc 0.923(3) A -1
H H19B 0.9283 0.1404 0.4496 0.204 Uiso calc 0.923(3) A -1
H H19C 0.9017 0.1373 0.2959 0.204 Uiso calc 0.923(3) A -1
C C21 0.6907(8) 0.6585(14) 0.5361(17) 0.0337(5) Uani d 0.077(3) A -2
H H21 0.7033 0.6996 0.4555 0.040 Uiso calc 0.077(3) A -2
C C22 0.6177(10) 0.711(2) 0.580(3) 0.0382(6) Uani d 0.077(3) A -2
C C23 0.5453(10) 0.673(5) 0.507(4) 0.0362(4) Uani d 0.077(3) A -2
H H23 0.4993 0.7021 0.5326 0.043 Uiso calc 0.077(3) A -2
C C24 0.5427(15) 0.597(4) 0.406(4) 0.0290(6) Uani d 0.077(3) A -2
C C25 0.6120(13) 0.525(3) 0.383(3) 0.0325(5) Uani d 0.077(3) A -2
H H25A 0.6319 0.5492 0.3008 0.039 Uiso calc 0.077(3) A -2
H H25B 0.5960 0.4450 0.3724 0.039 Uiso calc 0.077(3) A -2
C C26 0.6767(7) 0.5320(14) 0.4976(18) 0.0309(5) Uani d 0.077(3) A -2
H H26 0.6596 0.4917 0.5756 0.037 Uiso calc 0.077(3) A -2
C C211 0.7564(11) 0.6763(18) 0.643(2) 0.0407(6) Uani d 0.077(3) A -2
O O211 0.8025(18) 0.752(3) 0.640(3) 0.0617(6) Uani d 0.077(3) A -2
O O212 0.7534(17) 0.604(3) 0.745(3) 0.0607(6) Uani d 0.077(3) A -2
C C212 0.814(3) 0.616(6) 0.854(4) 0.0795(10) Uani d 0.077(3) A -2
H H22A 0.8068 0.5602 0.9222 0.119 Uiso calc 0.077(3) A -2
H H22B 0.8631 0.6028 0.8196 0.119 Uiso calc 0.077(3) A -2
H H22C 0.8132 0.6922 0.8907 0.119 Uiso calc 0.077(3) A -2
O O221 0.6194(16) 0.782(4) 0.669(5) 0.0678(12) Uani d 0.077(3) A -2
C C241 0.475(2) 0.588(4) 0.304(5) 0.0290(7) Uani d 0.077(3) A -2
C C242 0.419(3) 0.674(5) 0.290(7) 0.0377(10) Uani d 0.077(3) A -2
H H242 0.4240 0.7394 0.3447 0.045 Uiso calc 0.077(3) A -2
C C243 0.3550(16) 0.664(3) 0.197(3) 0.0408(8) Uani d 0.077(3) A -2
H H243 0.3139 0.7148 0.1985 0.049 Uiso calc 0.077(3) A -2
C C244 0.3537(17) 0.577(3) 0.103(3) 0.0384(7) Uani d 0.077(3) A -2
Cl Cl24 0.2789(8) 0.5690(16) -0.0233(14) 0.0614(3) Uani d 0.077(3) A -2
C C245 0.407(2) 0.490(3) 0.115(4) 0.0440(9) Uani d 0.077(3) A -2
H H245 0.4017 0.4255 0.0599 0.053 Uiso calc 0.077(3) A -2
C C246 0.470(4) 0.500(6) 0.211(8) 0.0398(11) Uani d 0.077(3) A -2
H H246 0.5089 0.4458 0.2122 0.048 Uiso calc 0.077(3) A -2
C C261 0.7482(10) 0.4714(16) 0.458(2) 0.0323(5) Uani d 0.077(3) A -2
C C262 0.7817(14) 0.510(3) 0.346(3) 0.0435(6) Uani d 0.077(3) A -2
H H262 0.7552 0.5610 0.2873 0.052 Uiso calc 0.077(3) A -2
C C263 0.8543(18) 0.472(4) 0.321(4) 0.0549(8) Uani d 0.077(3) A -2
H H263 0.8814 0.5119 0.2597 0.066 Uiso calc 0.077(3) A -2
C C264 0.8868(16) 0.376(3) 0.385(4) 0.0528(8) Uani d 0.077(3) A -2
C C265 0.852(3) 0.334(5) 0.493(7) 0.0586(10) Uani d 0.077(3) A -2
H H265 0.8735 0.2721 0.5417 0.070 Uiso calc 0.077(3) A -2
C C266 0.785(3) 0.384(4) 0.532(5) 0.0511(7) Uani d 0.077(3) A -2
H H266 0.7639 0.3570 0.6083 0.061 Uiso calc 0.077(3) A -2
C C267 0.9673(13) 0.338(3) 0.357(4) 0.0814(12) Uani d 0.077(3) A -2
H H267 0.9891 0.4018 0.3092 0.098 Uiso calc 0.077(3) A -2
C C268 1.017(2) 0.327(8) 0.491(5) 0.125(2) Uani d 0.077(3) A -2
H H28A 1.0128 0.3964 0.5421 0.188 Uiso calc 0.077(3) A -2
H H28B 0.9992 0.2627 0.5404 0.188 Uiso calc 0.077(3) A -2
H H28C 1.0694 0.3148 0.4744 0.188 Uiso calc 0.077(3) A -2
C C269 0.968(3) 0.236(4) 0.268(6) 0.136(2) Uani d 0.077(3) A -2
H H29A 1.0200 0.2167 0.2542 0.204 Uiso calc 0.077(3) A -2
H H29B 0.9439 0.1721 0.3077 0.204 Uiso calc 0.077(3) A -2
H H29C 0.9403 0.2541 0.1828 0.204 Uiso calc 0.077(3) A -2

loop_
_atom_site_aniso_label
_atom_site_aniso_U_11
_atom_site_aniso_U_22
_atom_site_aniso_U_33
_atom_site_aniso_U_12
_atom_site_aniso_U_13
_atom_site_aniso_U_23
C11 0.0297(9) 0.0379(12) 0.0332(10) -0.0004(8) 0.0011(8) -0.0046(9)
C12 0.0333(10) 0.0449(14) 0.0370(12) 0.0009(9) 0.0068(8) -0.0095(10)
C13 0.0270(9) 0.0414(11) 0.0407(10) 0.0049(8) 0.0060(8) -0.0077(9)
C14 0.0247(8) 0.0299(11) 0.0332(10) -0.0015(8) 0.0056(8) 0.0011(9)
C15 0.0283(9) 0.0353(11) 0.0335(10) 0.0020(8) 0.0003(8) -0.0063(8)
C16 0.0259(9) 0.0338(11) 0.0330(10) 0.0002(8) 0.0028(7) -0.0023(8)
C111 0.0338(10) 0.0491(15) 0.0390(14) 0.0011(10) 0.0029(9) -0.0109(11)
O111 0.0524(13) 0.0661(18) 0.0651(12) -0.0226(11) -0.0019(9) -0.0048(12)
O112 0.0551(12) 0.0767(14) 0.0469(13) -0.0079(10) -0.0145(9) 0.0018(11)
C112 0.065(3) 0.101(3) 0.067(2) -0.0024(19) -0.0294(15) -0.014(2)
O121 0.0518(10) 0.084(2) 0.0655(18) 0.0163(11) -0.0052(10) -0.0443(18)
C141 0.0224(9) 0.0314(11) 0.0337(11) -0.0017(8) 0.0051(9) 0.0018(10)
C142 0.0332(12) 0.0330(13) 0.0462(14) 0.0002(11) 0.0007(11) -0.0040(12)
C143 0.0324(11) 0.0392(14) 0.0501(14) 0.0040(10) -0.0001(10) 0.0063(11)
C144 0.0290(11) 0.0492(14) 0.0361(12) -0.0057(10) -0.0013(9) 0.0036(11)
Cl14 0.0478(5) 0.0821(7) 0.0505(5) -0.0013(4) -0.0147(4) 0.0015(4)
C145 0.0378(13) 0.0495(15) 0.0443(15) -0.0026(11) 0.0010(11) -0.0136(13)
C146 0.0330(12) 0.0412(15) 0.0451(16) 0.0038(12) 0.0035(12) -0.0077(13)
C161 0.0255(9) 0.0357(12) 0.0351(12) 0.0004(8) -0.0012(8) -0.0036(9)
C162 0.0380(13) 0.0497(14) 0.0431(13) 0.0059(11) 0.0062(10) 0.0008(10)
C163 0.0432(14) 0.069(2) 0.0542(17) 0.0111(12) 0.0149(11) -0.0047(15)
C164 0.0348(11) 0.0578(18) 0.0652(16) 0.0117(11) 0.0022(10) -0.0096(14)
C165 0.0479(19) 0.0510(15) 0.076(2) 0.0165(15) 0.0014(17) 0.0085(14)
C166 0.0417(14) 0.053(2) 0.060(2) 0.0107(11) 0.0114(14) 0.0103(13)
C167 0.0595(18) 0.087(3) 0.099(2) 0.0361(19) 0.0181(17) -0.004(2)
C168 0.0409(18) 0.197(5) 0.139(5) 0.043(3) 0.010(2) 0.003(5)
C169 0.144(4) 0.092(3) 0.178(5) 0.069(3) 0.043(4) -0.009(3)
C21 0.0297(9) 0.0379(12) 0.0332(10) -0.0004(8) 0.0011(8) -0.0046(9)
C22 0.0333(10) 0.0449(14) 0.0370(12) 0.0009(9) 0.0068(8) -0.0095(10)
C23 0.0270(9) 0.0414(11) 0.0407(10) 0.0049(8) 0.0060(8) -0.0077(9)
C24 0.0247(8) 0.0299(11) 0.0332(10) -0.0015(8) 0.0056(8) 0.0011(9)
C25 0.0283(9) 0.0353(11) 0.0335(10) 0.0020(8) 0.0003(8) -0.0063(8)
C26 0.0259(9) 0.0338(11) 0.0330(10) 0.0002(8) 0.0028(7) -0.0023(8)
C211 0.0338(10) 0.0491(15) 0.0390(14) 0.0011(10) 0.0029(9) -0.0109(11)
O211 0.0524(13) 0.0661(18) 0.0651(12) -0.0226(11) -0.0019(9) -0.0048(12)
O212 0.0551(12) 0.0767(14) 0.0469(13) -0.0079(10) -0.0145(9) 0.0018(11)
C212 0.065(3) 0.101(3) 0.067(2) -0.0024(19) -0.0294(15) -0.014(2)
O221 0.0518(10) 0.084(2) 0.0655(18) 0.0163(11) -0.0052(10) -0.0443(18)
C241 0.0224(9) 0.0314(11) 0.0337(11) -0.0017(8) 0.0051(9) 0.0018(10)
C242 0.0332(12) 0.0330(13) 0.0462(14) 0.0002(11) 0.0007(11) -0.0040(12)
C243 0.0324(11) 0.0392(14) 0.0501(14) 0.0040(10) -0.0001(10) 0.0063(11)
C244 0.0290(11) 0.0492(14) 0.0361(12) -0.0057(10) -0.0013(9) 0.0036(11)
Cl24 0.0478(5) 0.0821(7) 0.0505(5) -0.0013(4) -0.0147(4) 0.0015(4)
C245 0.0378(13) 0.0495(15) 0.0443(15) -0.0026(11) 0.0010(11) -0.0136(13)
C246 0.0330(12) 0.0412(15) 0.0451(16) 0.0038(12) 0.0035(12) -0.0077(13)
C261 0.0255(9) 0.0357(12) 0.0351(12) 0.0004(8) -0.0012(8) -0.0036(9)
C262 0.0380(13) 0.0497(14) 0.0431(13) 0.0059(11) 0.0062(10) 0.0008(10)
C263 0.0432(14) 0.069(2) 0.0542(17) 0.0111(12) 0.0149(11) -0.0047(15)
C264 0.0348(11) 0.0578(18) 0.0652(16) 0.0117(11) 0.0022(10) -0.0096(14)
C265 0.0479(19) 0.0510(15) 0.076(2) 0.0165(15) 0.0014(17) 0.0085(14)
C266 0.0417(14) 0.053(2) 0.060(2) 0.0107(11) 0.0114(14) 0.0103(13)
C267 0.0595(18) 0.087(3) 0.099(2) 0.0361(19) 0.0181(17) -0.004(2)
C268 0.0409(18) 0.197(5) 0.139(5) 0.043(3) 0.010(2) 0.003(5)
C269 0.144(4) 0.092(3) 0.178(5) 0.069(3) 0.043(4) -0.009(3)

loop_
_atom_type_symbol
_atom_type_description
_atom_type_scat_dispersion_real
_atom_type_scat_dispersion_imag
_atom_type_scat_source
C C 0.0033 0.0016 'International Tables Vol C Tables 4.2.6.8 and 6.1.1.4'
H H 0.0000 0.0000 'International Tables Vol C Tables 4.2.6.8 and 6.1.1.4'
O O 0.0106 0.0060 'International Tables Vol C Tables 4.2.6.8 and 6.1.1.4'
Cl Cl 0.1484 0.1585 'International Tables Vol C Tables 4.2.6.8 and 6.1.1.4'

loop_
_geom_angle_atom_site_label_1
_geom_angle_atom_site_label_2
_geom_angle_atom_site_label_3
_geom_angle
C111 C11 C12 109.16(18)
C111 C11 C16 112.47(17)
C12 C11 C16 109.41(17)
C111 C11 H11 108.6
C12 C11 H11 108.6
C16 C11 H11 108.6
O121 C12 C13 122.1(2)
O121 C12 C11 121.2(2)
C13 C12 C11 116.74(18)
C14 C13 C12 123.52(19)
C14 C13 H13 118.2
C12 C13 H13 118.2
C13 C14 C141 122.54(17)
C13 C14 C15 120.27(17)
C141 C14 C15 117.16(16)
C14 C15 C16 112.76(18)
C14 C15 H15A 109.0
C16 C15 H15A 109.0
C14 C15 H15B 109.0
C16 C15 H15B 109.0
H15A C15 H15B 107.8
C161 C16 C11 113.92(16)
C161 C16 C15 111.22(17)
C11 C16 C15 109.0(2)
C161 C16 H16 107.5
C11 C16 H16 107.5
C15 C16 H16 107.5
O111 C111 O112 124.0(2)
O111 C111 C11 124.1(3)
O112 C111 C11 111.9(2)
C111 O112 C112 116.1(2)
O112 C112 H12A 109.5
O112 C112 H12B 109.5
H12A C112 H12B 109.5
O112 C112 H12C 109.5
H12A C112 H12C 109.5
H12B C112 H12C 109.5
C146 C141 C142 117.49(18)
C146 C141 C14 121.01(17)
C142 C141 C14 121.48(18)
C143 C142 C141 121.3(2)
C143 C142 H142 119.3
C141 C142 H142 119.3
C144 C143 C142 119.04(19)
C144 C143 H143 120.5
C142 C143 H143 120.5
C145 C144 C143 121.04(19)
C145 C144 Cl14 118.97(17)
C143 C144 Cl14 119.98(17)
C144 C145 C146 119.2(2)
C144 C145 H145 120.4
C146 C145 H145 120.4
C141 C146 C145 121.9(2)
C141 C146 H146 119.1
C145 C146 H146 119.1
C166 C161 C162 117.7(2)
C166 C161 C16 122.7(2)
C162 C161 C16 119.5(2)
C161 C162 C163 121.0(2)
C161 C162 H162 119.5
C163 C162 H162 119.5
C164 C163 C162 121.4(2)
C164 C163 H163 119.3
C162 C163 H163 119.3
C163 C164 C165 117.5(2)
C163 C164 C167 120.0(3)
C165 C164 C167 122.4(3)
C164 C165 C166 121.2(3)
C164 C165 H165 119.4
C166 C165 H165 119.4
C161 C166 C165 121.1(2)
C161 C166 H166 119.5
C165 C166 H166 119.5
C169 C167 C164 113.9(3)
C169 C167 C168 115.5(4)
C164 C167 C168 109.3(3)
C169 C167 H167 105.8
C164 C167 H167 105.8
C168 C167 H167 105.8
C167 C168 H18A 109.5
C167 C168 H18B 109.5
H18A C168 H18B 109.5
C167 C168 H18C 109.5
H18A C168 H18C 109.5
H18B C168 H18C 109.5
C167 C169 H19A 109.5
C167 C169 H19B 109.5
H19A C169 H19B 109.5
C167 C169 H19C 109.5
H19A C169 H19C 109.5
H19B C169 H19C 109.5
C211 C21 C22 110.1(7)
C211 C21 C26 113.8(7)
C22 C21 C26 109.9(7)
C211 C21 H21 107.6
C22 C21 H21 107.6
C26 C21 H21 107.6
O221 C22 C23 122.2(8)
O221 C22 C21 121.7(7)
C23 C22 C21 116.1(6)
C24 C23 C22 122.9(9)
C24 C23 H23 118.6
C22 C23 H23 118.6
C23 C24 C241 122.3(7)
C23 C24 C25 120.4(6)
C241 C24 C25 117.0(7)
C24 C25 C26 113.9(7)
C24 C25 H25A 108.8
C26 C25 H25A 108.8
C24 C25 H25B 108.8
C26 C25 H25B 108.8
H25A C25 H25B 107.7
C261 C26 C21 113.2(7)
C261 C26 C25 110.2(7)
C21 C26 C25 109.2(8)
C261 C26 H26 108.0
C21 C26 H26 108.0
C25 C26 H26 108.0
O211 C211 O212 123.6(8)
O211 C211 C21 123.8(9)
O212 C211 C21 112.3(7)
C211 O212 C212 116.2(9)
O212 C212 H22A 109.5
O212 C212 H22B 109.5
H22A C212 H22B 109.5
O212 C212 H22C 109.5
H22A C212 H22C 109.5
H22B C212 H22C 109.5
C246 C241 C242 117.2(7)
C246 C241 C24 121.0(6)
C242 C241 C24 121.5(7)
C243 C242 C241 121.2(8)
C243 C242 H242 119.4
C241 C242 H242 119.4
C244 C243 C242 118.9(8)
C244 C243 H243 120.6
C242 C243 H243 120.6
C245 C244 C243 120.6(7)
C245 C244 Cl24 119.1(6)
C243 C244 Cl24 120.0(6)
C244 C245 C246 119.0(7)
C244 C245 H245 120.5
C246 C245 H245 120.5
C241 C246 C245 121.9(8)
C241 C246 H246 119.0
C245 C246 H246 119.0
C266 C261 C262 117.6(6)
C266 C261 C26 123.2(7)
C262 C261 C26 119.1(7)
C261 C262 C263 120.7(8)
C261 C262 H262 119.6
C263 C262 H262 119.6
C264 C263 C262 120.7(8)
C264 C263 H263 119.6
C262 C263 H263 119.6
C263 C264 C265 117.0(7)
C263 C264 C267 119.7(9)
C265 C264 C267 121.7(9)
C264 C265 C266 121.3(7)
C264 C265 H265 119.3
C266 C265 H265 119.3
C261 C266 C265 120.8(7)
C261 C266 H266 119.6
C265 C266 H266 119.6
C269 C267 C264 113.5(9)
C269 C267 C268 115.4(9)
C264 C267 C268 108.8(8)
C269 C267 H267 106.1
C264 C267 H267 106.1
C268 C267 H267 106.1
C267 C268 H28A 109.5
C267 C268 H28B 109.5
H28A C268 H28B 109.5
C267 C268 H28C 109.5
H28A C268 H28C 109.5
H28B C268 H28C 109.5
C267 C269 H29A 109.5
C267 C269 H29B 109.5
H29A C269 H29B 109.5
C267 C269 H29C 109.5
H29A C269 H29C 109.5
H29B C269 H29C 109.5

loop_
_geom_bond_atom_site_label_1
_geom_bond_atom_site_label_2
_geom_bond_distance
C11 C111 1.513(3)
C11 C12 1.521(3)
C11 C16 1.532(3)
C11 H11 0.9800
C12 O121 1.212(3)
C12 C13 1.470(3)
C13 C14 1.335(3)
C13 H13 0.9300
C14 C141 1.491(2)
C14 C15 1.509(2)
C15 C16 1.535(3)
C15 H15A 0.9700
C15 H15B 0.9700
C16 C161 1.516(3)
C16 H16 0.9800
C111 O111 1.191(3)
C111 O112 1.326(3)
O112 C112 1.455(3)
C112 H12A 0.9600
C112 H12B 0.9600
C112 H12C 0.9600
C141 C146 1.381(3)
C141 C142 1.399(3)
C142 C143 1.391(3)
C142 H142 0.9300
C143 C144 1.379(3)
C143 H143 0.9300
C144 C145 1.371(3)
C144 Cl14 1.736(2)
C145 C146 1.389(3)
C145 H145 0.9300
C146 H146 0.9300
C161 C166 1.381(3)
C161 C162 1.382(3)
C162 C163 1.388(3)
C162 H162 0.9300
C163 C164 1.380(4)
C163 H163 0.9300
C164 C165 1.380(4)
C164 C167 1.521(3)
C165 C166 1.393(4)
C165 H165 0.9300
C166 H166 0.9300
C167 C169 1.482(6)
C167 C168 1.531(6)
C167 H167 0.9800
C168 H18A 0.9600
C168 H18B 0.9600
C168 H18C 0.9600
C169 H19A 0.9600
C169 H19B 0.9600
C169 H19C 0.9600
C21 C211 1.510(5)
C21 C22 1.518(5)
C21 C26 1.529(6)
C21 H21 0.9800
C22 O221 1.211(5)
C22 C23 1.472(6)
C23 C24 1.336(5)
C23 H23 0.9300
C24 C241 1.493(5)
C24 C25 1.508(5)
C25 C26 1.536(6)
C25 H25A 0.9700
C25 H25B 0.9700
C26 C261 1.520(5)
C26 H26 0.9800
C211 O211 1.193(6)
C211 O212 1.326(6)
O212 C212 1.455(6)
C212 H22A 0.9600
C212 H22B 0.9600
C212 H22C 0.9600
C241 C246 1.381(5)
C241 C242 1.400(5)
C242 C243 1.392(6)
C242 H242 0.9300
C243 C244 1.380(5)
C243 H243 0.9300
C244 C245 1.372(6)
C244 Cl24 1.736(5)
C245 C246 1.390(6)
C245 H245 0.9300
C246 H246 0.9300
C261 C266 1.379(6)
C261 C262 1.381(6)
C262 C263 1.389(6)
C262 H262 0.9300
C263 C264 1.382(6)
C263 H263 0.9300
C264 C265 1.382(6)
C264 C267 1.524(6)
C265 C266 1.393(6)
C265 H265 0.9300
C266 H266 0.9300
C267 C269 1.482(8)
C267 C268 1.532(8)
C267 H267 0.9800
C268 H28A 0.9600
C268 H28B 0.9600
C268 H28C 0.9600
C269 H29A 0.9600
C269 H29B 0.9600
C269 H29C 0.9600

loop_
_geom_hbond_atom_site_label_D
_geom_hbond_atom_site_label_H
_geom_hbond_atom_site_label_A
_geom_hbond_site_symmetry_A
_geom_hbond_distance_DH
_geom_hbond_distance_HA
_geom_hbond_distance_DA
_geom_hbond_angle_DHA
_geom_hbond_publ_flag
C162 H162 O111 4_575 0.93 2.58 3.499(4) 169 no
C25 H25A O221 4_575 0.96 2.36 3.11(6) 134 no
C11 H11 Cg2 3_666 0.98 2.78 3.651(3) 149 no

loop_
_geom_torsion_atom_site_label_1
_geom_torsion_atom_site_label_2
_geom_torsion_atom_site_label_3
_geom_torsion_atom_site_label_4
_geom_torsion
C111 C11 C12 O121 -18.8(3)
C16 C11 C12 O121 -142.3(3)
C111 C11 C12 C13 160.9(3)
C16 C11 C12 C13 37.4(4)
O121 C12 C13 C14 172.0(4)
C11 C12 C13 C14 -7.7(6)
C12 C13 C14 C141 -178.1(4)
C12 C13 C14 C15 0.0(7)
C13 C14 C15 C16 -23.3(5)
C141 C14 C15 C16 154.9(3)
C111 C11 C16 C161 54.7(2)
C12 C11 C16 C161 176.15(17)
C111 C11 C16 C15 179.6(2)
C12 C11 C16 C15 -59.0(2)
C14 C15 C16 C161 179.1(3)
C14 C15 C16 C11 52.7(4)
C12 C11 C111 O111 -75.3(3)
C16 C11 C111 O111 46.3(3)
C12 C11 C111 O112 104.6(2)
C16 C11 C111 O112 -133.8(2)
O111 C111 O112 C112 0.7(5)
C11 C111 O112 C112 -179.3(3)
C13 C14 C141 C146 -165.6(6)
C15 C14 C141 C146 16.2(6)
C13 C14 C141 C142 16.3(7)
C15 C14 C141 C142 -161.9(5)
C146 C141 C142 C143 -2.6(8)
C14 C141 C142 C143 175.6(4)
C141 C142 C143 C144 0.6(7)
C142 C143 C144 C145 1.8(5)
C142 C143 C144 Cl14 -177.3(4)
C143 C144 C145 C146 -2.2(5)
Cl14 C144 C145 C146 176.9(4)
C142 C141 C146 C145 2.2(9)
C14 C141 C146 C145 -176.0(5)
C144 C145 C146 C141 0.1(9)
C11 C16 C161 C166 39.4(4)
C15 C16 C161 C166 -84.4(4)
C11 C16 C161 C162 -142.1(2)
C15 C16 C161 C162 94.2(3)
C166 C161 C162 C163 0.2(5)
C16 C161 C162 C163 -178.4(3)
C161 C162 C163 C164 -1.0(5)
C162 C163 C164 C165 1.2(6)
C162 C163 C164 C167 -176.4(4)
C163 C164 C165 C166 -0.5(7)
C167 C164 C165 C166 176.9(5)
C162 C161 C166 C165 0.4(6)
C16 C161 C166 C165 179.0(4)
C164 C165 C166 C161 -0.2(8)
C163 C164 C167 C169 -138.4(5)
C165 C164 C167 C169 44.2(6)
C163 C164 C167 C168 90.7(5)
C165 C164 C167 C168 -86.7(5)
C211 C21 C22 O221 18(5)
C26 C21 C22 O221 144(5)
C211 C21 C22 C23 -163(3)
C26 C21 C22 C23 -37(4)
O221 C22 C23 C24 178(6)
C21 C22 C23 C24 -1(7)
C22 C23 C24 C241 -158(5)
C22 C23 C24 C25 16(8)
C23 C24 C25 C26 10(6)
C241 C24 C25 C26 -176(4)
C211 C21 C26 C261 -53.7(13)
C22 C21 C26 C261 -177.7(12)
C211 C21 C26 C25 -176.9(15)
C22 C21 C26 C25 59.1(15)
C24 C25 C26 C261 -171(3)
C24 C25 C26 C21 -47(3)
C22 C21 C211 O211 -98(4)
C26 C21 C211 O211 138(4)
C22 C21 C211 O212 77(3)
C26 C21 C211 O212 -47(3)
O211 C211 O212 C212 -5(7)
C21 C211 O212 C212 -180(4)
C23 C24 C241 C246 -171(8)
C25 C24 C241 C246 14(8)
C23 C24 C241 C242 14(9)
C25 C24 C241 C242 -160(7)
C246 C241 C242 C243 7(12)
C24 C241 C242 C243 -178(6)
C241 C242 C243 C244 -10(10)
C242 C243 C244 C245 12(8)
C242 C243 C244 Cl24 -174(6)
C243 C244 C245 C246 -10(9)
Cl24 C244 C245 C246 176(6)
C242 C241 C246 C245 -6(13)
C24 C241 C246 C245 180(7)
C244 C245 C246 C241 7(12)
C21 C26 C261 C266 113(4)
C25 C26 C261 C266 -124(4)
C21 C26 C261 C262 -63(3)
C25 C26 C261 C262 60(3)
C266 C261 C262 C263 -9(6)
C26 C261 C262 C263 168(3)
C261 C262 C263 C264 16(6)
C262 C263 C264 C265 -13(7)
C262 C263 C264 C267 -179(4)
C263 C264 C265 C266 3(9)
C267 C264 C265 C266 169(7)
C262 C261 C266 C265 -1(9)
C26 C261 C266 C265 -177(6)
C264 C265 C266 C261 4(12)
C263 C264 C267 C269 -103(5)
C265 C264 C267 C269 91(6)
C263 C264 C267 C268 127(5)
C265 C264 C267 C268 -39(6)

_cod_database_fobs_code 2020000
